data_4300437
_journal_name_full 'Inorganic Chemistry'
_journal_paper_doi 10.1021/ic051284x
_journal_year 2006
_chemical_formula_sum 'C56 H48 Ag4 F12 N12 O12 S4'
_chemical_formula_weight 1868.78
_space_group_IT_number 2
_symmetry_cell_setting triclinic
_symmetry_space_group_name_Hall '-P 1'
_symmetry_space_group_name_H-M 'P -1'
_cell_angle_alpha 100.968(2)
_cell_angle_beta 97.572(2)
_cell_angle_gamma 102.963(2)
_cell_formula_units_Z 2
_cell_length_a 12.5520(10)
_cell_length_b 14.0365(10)
_cell_length_c 19.7135(16)
_cell_measurement_temperature 273(2)
_cell_volume 3267.2(4)
_diffrn_ambient_temperature 273(2)
_exptl_crystal_density_diffrn 1.900
_cod_depositor_comments
;
The following automatic conversions were performed:
'_symmetry_cell_setting' value 'Triclinic' changed to 'triclinic'
according to '/home/saulius/struct/CIF-dictionaries/cif_core.dic'
dictionary named 'cif_core.dic' version 2.4.1 from 2010-06-29.

Automatic conversion script
Id: cif_fix_enum 1527 2010-12-29 10:47:43Z saulius 
;
_cod_database_code 4300437

loop_
_symmetry_equiv_pos_as_xyz
'x, y, z'
'-x, -y, -z'

loop_
_atom_site_label
_atom_site_type_symbol
_atom_site_fract_x
_atom_site_fract_y
_atom_site_fract_z
_atom_site_U_iso_or_equiv
_atom_site_adp_type
_atom_site_occupancy
_atom_site_symmetry_multiplicity
_atom_site_calc_flag
_atom_site_refinement_flags
_atom_site_disorder_assembly
_atom_site_disorder_group
Ag1 Ag 0.758634(18) 0.173295(15) 1.136357(11) 0.02404(6) Uani 1 1 d . . .
Ag2 Ag 0.396151(17) -0.144753(17) 0.755839(11) 0.02604(6) Uani 1 1 d . . .
Ag3 Ag 0.050049(19) 0.548485(16) 0.202809(12) 0.02926(6) Uani 1 1 d . . .
Ag4 Ag 0.410875(17) 0.934280(16) 0.528276(11) 0.02506(6) Uani 1 1 d . . .
S1 S 0.52326(6) 0.20138(5) 0.93105(3) 0.02106(14) Uani 1 1 d . . .
S2 S 0.91036(6) 0.72771(5) 0.40963(3) 0.02096(14) Uani 1 1 d . . .
S3 S 0.34879(6) 0.55639(5) 0.34871(4) 0.02588(15) Uani 1 1 d . . .
S4 S 1.06931(6) 0.95303(5) 0.13835(3) 0.02218(14) Uani 1 1 d . . .
F1 F 0.35211(17) 0.27571(17) 0.94651(13) 0.0538(6) Uani 1 1 d . . .
F2 F 0.5087(2) 0.38563(14) 0.97398(13) 0.0589(6) Uani 1 1 d . . .
F3 F 0.4367(2) 0.31895(17) 0.86554(12) 0.0620(6) Uani 1 1 d . . .
F4 F 0.71498(14) 0.59946(12) 0.38949(9) 0.0326(4) Uani 1 1 d . . .
F5 F 0.71720(15) 0.75230(13) 0.43335(10) 0.0378(4) Uani 1 1 d . . .
F6 F 0.78776(17) 0.66589(15) 0.49848(9) 0.0411(5) Uani 1 1 d . . .
F7 F 0.4400(3) 0.45480(19) 0.25828(15) 0.0885(10) Uani 1 1 d . . .
F8 F 0.51543(18) 0.61414(19) 0.28516(14) 0.0607(6) Uani 1 1 d . . .
F9 F 0.3572(2) 0.55531(19) 0.21679(11) 0.0654(7) Uani 1 1 d . . .
F10 F 0.86247(15) 0.96371(14) 0.13759(10) 0.0392(4) Uani 1 1 d . . .
F11 F 0.88015(14) 0.82712(13) 0.07388(9) 0.0334(4) Uani 1 1 d . . .
F12 F 0.90529(15) 0.84887(14) 0.18653(9) 0.0366(4) Uani 1 1 d . . .
O1 O 0.53576(18) 0.19267(15) 1.00330(10) 0.0308(5) Uani 1 1 d . . .
O2 O 0.62428(18) 0.23999(16) 0.90796(12) 0.0375(5) Uani 1 1 d . . .
O3 O 0.44663(17) 0.11532(14) 0.88296(10) 0.0282(4) Uani 1 1 d . . .
O4 O 0.96144(17) 0.81758(14) 0.46330(10) 0.0293(5) Uani 1 1 d . . .
O5 O 0.96207(17) 0.64572(15) 0.41195(10) 0.0282(4) Uani 1 1 d . . .
O6 O 0.88042(17) 0.74259(14) 0.33982(10) 0.0260(4) Uani 1 1 d . . .
O7 O 0.33975(18) 0.65871(15) 0.35911(11) 0.0315(5) Uani 1 1 d . . .
O8 O 0.2460(2) 0.48112(18) 0.32390(14) 0.0499(6) Uani 1 1 d . . .
O9 O 0.4234(2) 0.53790(16) 0.40329(12) 0.0412(6) Uani 1 1 d . . .
O10 O 1.10022(19) 1.02554(16) 0.20480(10) 0.0335(5) Uani 1 1 d . . .
O11 O 1.11773(17) 0.86883(16) 0.13481(11) 0.0302(5) Uani 1 1 d . . .
O12 O 1.06727(18) 0.99484(15) 0.07710(10) 0.0294(5) Uani 1 1 d . . .
N1 N 0.66823(19) 0.05028(16) 1.04938(11) 0.0208(5) Uani 1 1 d . . .
H1A H 0.6485 -0.0053 1.0661 0.025 Uiso 1 1 calc R . .
H1B H 0.6053 0.0645 1.0316 0.025 Uiso 1 1 calc R . .
N2 N 0.52510(18) -0.15031(16) 0.83656(11) 0.0206(5) Uani 1 1 d . . .
N3 N 0.88055(19) 0.24798(16) 1.23770(12) 0.0211(5) Uani 1 1 d . . .
N4 N 0.74625(18) 0.33922(16) 1.16897(12) 0.0214(5) Uani 1 1 d . . .
N5 N 0.30866(19) -0.25375(17) 0.64654(12) 0.0214(5) Uani 1 1 d . . .
N6 N 0.28966(18) -0.06585(17) 0.70069(11) 0.0203(5) Uani 1 1 d . . .
N7 N 0.1120(2) 0.67101(17) 0.29354(12) 0.0247(5) Uani 1 1 d . . .
H7A H 0.0723 0.6591 0.3273 0.030 Uiso 1 1 calc R . .
H7B H 0.1831 0.6734 0.3101 0.030 Uiso 1 1 calc R . .
N8 N 0.27630(18) 0.93733(16) 0.45057(11) 0.0194(5) Uani 1 1 d . . .
N9 N 0.03719(19) 0.39376(16) 0.14177(12) 0.0212(5) Uani 1 1 d . . .
N10 N -0.0639(2) 0.52457(18) 0.09320(13) 0.0298(6) Uani 1 1 d . . .
N11 N 0.51779(19) 0.83564(17) 0.56443(12) 0.0219(5) Uani 1 1 d . . .
N12 N 0.51535(19) 1.02084(17) 0.63454(12) 0.0214(5) Uani 1 1 d . . .
C1 C 0.7296(2) 0.0277(2) 0.99139(14) 0.0248(6) Uani 1 1 d . . .
H1C H 0.8018 0.0211 1.0112 0.030 Uiso 1 1 calc R . .
H1D H 0.7418 0.0840 0.9689 0.030 Uiso 1 1 calc R . .
C2 C 0.6707(2) -0.0667(2) 0.93624(13) 0.0208(5) Uani 1 1 d . . .
C3 C 0.5816(2) -0.0681(2) 0.88596(14) 0.0201(5) Uani 1 1 d . . .
H3 H 0.5598 -0.0089 0.8865 0.024 Uiso 1 1 calc R . .
C4 C 0.5574(2) -0.2357(2) 0.83637(14) 0.0228(6) Uani 1 1 d . . .
H4 H 0.5186 -0.2935 0.8029 0.027 Uiso 1 1 calc R . .
C5 C 0.6454(2) -0.2404(2) 0.88361(15) 0.0266(6) Uani 1 1 d . . .
H5 H 0.6662 -0.3003 0.8819 0.032 Uiso 1 1 calc R . .
C6 C 0.7031(2) -0.1549(2) 0.93401(15) 0.0252(6) Uani 1 1 d . . .
H6 H 0.7633 -0.1569 0.9662 0.030 Uiso 1 1 calc R . .
C7 C 0.9504(2) 0.2021(2) 1.26856(15) 0.0259(6) Uani 1 1 d . . .
H7 H 0.9470 0.1359 1.2479 0.031 Uiso 1 1 calc R . .
C8 C 1.0265(3) 0.2485(2) 1.32917(16) 0.0316(7) Uani 1 1 d . . .
H8 H 1.0739 0.2147 1.3487 0.038 Uiso 1 1 calc R . .
C9 C 1.0309(3) 0.3463(2) 1.36034(17) 0.0336(7) Uani 1 1 d . . .
H9 H 1.0808 0.3792 1.4018 0.040 Uiso 1 1 calc R . .
C10 C 0.9602(2) 0.3949(2) 1.32927(14) 0.0255(6) Uani 1 1 d . . .
H10 H 0.9623 0.4609 1.3496 0.031 Uiso 1 1 calc R . .
C11 C 0.8862(2) 0.34433(19) 1.26749(14) 0.0188(5) Uani 1 1 d . . .
C12 C 0.8112(2) 0.39418(19) 1.22981(13) 0.0194(5) Uani 1 1 d . . .
C13 C 0.8090(2) 0.4931(2) 1.25571(15) 0.0257(6) Uani 1 1 d . . .
H13 H 0.8538 0.5301 1.2981 0.031 Uiso 1 1 calc R . .
C14 C 0.7396(3) 0.5353(2) 1.21769(16) 0.0312(7) Uani 1 1 d . . .
H14 H 0.7373 0.6013 1.2343 0.037 Uiso 1 1 calc R . .
C15 C 0.6738(2) 0.4793(2) 1.15504(16) 0.0282(6) Uani 1 1 d . . .
H15 H 0.6263 0.5063 1.1286 0.034 Uiso 1 1 calc R . .
C16 C 0.6804(2) 0.3815(2) 1.13254(15) 0.0250(6) Uani 1 1 d . . .
H16 H 0.6367 0.3435 1.0900 0.030 Uiso 1 1 calc R . .
C17 C 0.3221(2) -0.3445(2) 0.62002(15) 0.0265(6) Uani 1 1 d . . .
H17 H 0.3686 -0.3710 0.6476 0.032 Uiso 1 1 calc R . .
C18 C 0.2702(3) -0.4010(2) 0.55362(16) 0.0310(7) Uani 1 1 d . . .
H18 H 0.2829 -0.4632 0.5367 0.037 Uiso 1 1 calc R . .
C19 C 0.1990(3) -0.3630(2) 0.51297(16) 0.0305(7) Uani 1 1 d . . .
H19 H 0.1620 -0.3997 0.4684 0.037 Uiso 1 1 calc R . .
C20 C 0.1841(2) -0.2698(2) 0.53976(14) 0.0252(6) Uani 1 1 d . . .
H20 H 0.1365 -0.2430 0.5133 0.030 Uiso 1 1 calc R . .
C21 C 0.2403(2) -0.2159(2) 0.60643(14) 0.0197(5) Uani 1 1 d . . .
C22 C 0.2305(2) -0.11306(19) 0.63625(13) 0.0185(5) Uani 1 1 d . . .
C23 C 0.1632(2) -0.0665(2) 0.59898(14) 0.0208(5) Uani 1 1 d . . .
H23 H 0.1207 -0.1005 0.5552 0.025 Uiso 1 1 calc R . .
C24 C 0.1602(2) 0.0305(2) 0.62754(14) 0.0238(6) Uani 1 1 d . . .
H24 H 0.1167 0.0628 0.6029 0.029 Uiso 1 1 calc R . .
C25 C 0.2225(2) 0.0787(2) 0.69295(15) 0.0257(6) Uani 1 1 d . . .
H25 H 0.2225 0.1442 0.7130 0.031 Uiso 1 1 calc R . .
C26 C 0.2850(2) 0.0280(2) 0.72816(14) 0.0242(6) Uani 1 1 d . . .
H26 H 0.3256 0.0600 0.7728 0.029 Uiso 1 1 calc R . .
C27 C 0.1067(2) 0.7696(2) 0.27941(14) 0.0225(6) Uani 1 1 d . . .
H27A H 0.0301 0.7663 0.2610 0.027 Uiso 1 1 calc R . .
H27B H 0.1497 0.7822 0.2431 0.027 Uiso 1 1 calc R . .
C28 C 0.1488(2) 0.85708(19) 0.34224(13) 0.0192(5) Uani 1 1 d . . .
C29 C 0.2353(2) 0.85965(19) 0.39481(13) 0.0191(5) Uani 1 1 d . . .
H29 H 0.2663 0.8050 0.3913 0.023 Uiso 1 1 calc R . .
C30 C 0.2303(2) 1.01589(19) 0.45536(14) 0.0222(6) Uani 1 1 d . . .
H30 H 0.2576 1.0700 0.4939 0.027 Uiso 1 1 calc R . .
C31 C 0.1444(2) 1.0190(2) 0.40541(14) 0.0243(6) Uani 1 1 d . . .
H31 H 0.1142 1.0741 0.4101 0.029 Uiso 1 1 calc R . .
C32 C 0.1039(2) 0.9392(2) 0.34829(14) 0.0229(6) Uani 1 1 d . . .
H32 H 0.0464 0.9404 0.3138 0.028 Uiso 1 1 calc R . .
C33 C 0.0911(2) 0.3320(2) 0.16776(15) 0.0249(6) Uani 1 1 d . . .
H33 H 0.1388 0.3562 0.2110 0.030 Uiso 1 1 calc R . .
C34 C 0.0784(2) 0.2339(2) 0.13255(15) 0.0258(6) Uani 1 1 d . . .
H34 H 0.1162 0.1927 0.1519 0.031 Uiso 1 1 calc R . .
C35 C 0.0083(2) 0.1985(2) 0.06819(15) 0.0264(6) Uani 1 1 d . . .
H35 H -0.0018 0.1328 0.0434 0.032 Uiso 1 1 calc R . .
C36 C -0.0468(2) 0.2617(2) 0.04071(14) 0.0239(6) Uani 1 1 d . . .
H36 H -0.0936 0.2389 -0.0029 0.029 Uiso 1 1 calc R . .
C37 C -0.0315(2) 0.3597(2) 0.07892(14) 0.0212(6) Uani 1 1 d . . .
C38 C -0.0881(2) 0.4311(2) 0.05209(15) 0.0240(6) Uani 1 1 d . . .
C39 C -0.1608(2) 0.4047(2) -0.01130(16) 0.0305(7) Uani 1 1 d . . .
H39 H -0.1762 0.3401 -0.0392 0.037 Uiso 1 1 calc R . .
C40 C -0.2106(3) 0.4749(3) -0.03326(17) 0.0360(7) Uani 1 1 d . . .
H40 H -0.2609 0.4577 -0.0754 0.043 Uiso 1 1 calc R . .
C41 C -0.1847(3) 0.5699(2) 0.00813(17) 0.0344(7) Uani 1 1 d . . .
H41 H -0.2159 0.6188 -0.0058 0.041 Uiso 1 1 calc R . .
C42 C -0.1115(3) 0.5918(2) 0.07083(17) 0.0371(8) Uani 1 1 d . . .
H42 H -0.0945 0.6564 0.0989 0.044 Uiso 1 1 calc R . .
C43 C 0.5136(2) 0.7427(2) 0.52872(15) 0.0264(6) Uani 1 1 d . . .
H43 H 0.4716 0.7198 0.4836 0.032 Uiso 1 1 calc R . .
C44 C 0.5689(3) 0.6797(2) 0.55601(16) 0.0296(7) Uani 1 1 d . . .
H44 H 0.5634 0.6155 0.5302 0.036 Uiso 1 1 calc R . .
C45 C 0.6323(3) 0.7145(2) 0.62217(17) 0.0316(7) Uani 1 1 d . . .
H45 H 0.6709 0.6739 0.6417 0.038 Uiso 1 1 calc R . .
C46 C 0.6385(2) 0.8101(2) 0.65974(15) 0.0277(6) Uani 1 1 d . . .
H46 H 0.6815 0.8344 0.7045 0.033 Uiso 1 1 calc R . .
C47 C 0.5795(2) 0.86935(19) 0.62963(14) 0.0200(5) Uani 1 1 d . . .
C48 C 0.5809(2) 0.9727(2) 0.66745(14) 0.0206(5) Uani 1 1 d . . .
C49 C 0.6464(2) 1.0177(2) 0.73315(14) 0.0225(6) Uani 1 1 d . . .
H49 H 0.6927 0.9843 0.7544 0.027 Uiso 1 1 calc R . .
C50 C 0.6423(2) 1.1122(2) 0.76664(15) 0.0257(6) Uani 1 1 d . . .
H50 H 0.6842 1.1424 0.8112 0.031 Uiso 1 1 calc R . .
C51 C 0.5751(2) 1.1617(2) 0.73315(15) 0.0266(6) Uani 1 1 d . . .
H51 H 0.5711 1.2255 0.7545 0.032 Uiso 1 1 calc R . .
C52 C 0.5143(2) 1.1135(2) 0.66707(15) 0.0256(6) Uani 1 1 d . . .
H52 H 0.4704 1.1471 0.6440 0.031 Uiso 1 1 calc R . .
C53 C 0.4511(3) 0.3002(2) 0.92906(18) 0.0345(7) Uani 1 1 d . . .
C54 C 0.7758(2) 0.6838(2) 0.43406(15) 0.0261(6) Uani 1 1 d . . .
C55 C 0.4195(3) 0.5445(3) 0.27375(18) 0.0429(8) Uani 1 1 d . . .
C56 C 0.9224(2) 0.8956(2) 0.13416(15) 0.0265(6) Uani 1 1 d . . .

loop_
_atom_site_aniso_label
_atom_site_aniso_U_11
_atom_site_aniso_U_22
_atom_site_aniso_U_33
_atom_site_aniso_U_23
_atom_site_aniso_U_13
_atom_site_aniso_U_12
Ag1 0.02577(12) 0.01765(10) 0.02345(11) -0.00315(8) 0.00605(8) 0.00065(8)
Ag2 0.01939(11) 0.03808(13) 0.02171(11) 0.01179(9) 0.00023(8) 0.00735(9)
Ag3 0.03221(13) 0.02173(11) 0.02713(12) -0.00572(9) 0.00628(9) 0.00232(9)
Ag4 0.02065(11) 0.03108(12) 0.02113(10) 0.00902(9) -0.00072(8) 0.00197(9)
S1 0.0201(3) 0.0180(3) 0.0222(3) -0.0003(3) 0.0010(3) 0.0047(3)
S2 0.0212(3) 0.0178(3) 0.0215(3) 0.0002(3) 0.0009(3) 0.0056(3)
S3 0.0294(4) 0.0196(3) 0.0268(4) 0.0030(3) 0.0021(3) 0.0062(3)
S4 0.0234(3) 0.0231(3) 0.0200(3) 0.0040(3) 0.0013(3) 0.0082(3)
F1 0.0379(12) 0.0584(13) 0.0823(16) 0.0280(12) 0.0235(11) 0.0299(11)
F2 0.0708(16) 0.0233(10) 0.0786(16) -0.0045(10) 0.0171(13) 0.0156(10)
F3 0.0916(18) 0.0591(14) 0.0598(14) 0.0383(12) 0.0204(13) 0.0445(14)
F4 0.0280(9) 0.0242(8) 0.0405(10) 0.0047(7) 0.0037(8) 0.0000(7)
F5 0.0339(10) 0.0321(10) 0.0534(12) 0.0073(8) 0.0162(9) 0.0176(8)
F6 0.0514(12) 0.0485(11) 0.0287(9) 0.0154(8) 0.0141(9) 0.0136(10)
F7 0.152(3) 0.0557(15) 0.0834(19) 0.0075(14) 0.0607(19) 0.0625(18)
F8 0.0400(12) 0.0725(16) 0.0811(17) 0.0266(13) 0.0288(12) 0.0197(12)
F9 0.0877(18) 0.0757(16) 0.0287(11) 0.0097(11) 0.0076(11) 0.0165(14)
F10 0.0329(10) 0.0455(11) 0.0498(11) 0.0145(9) 0.0105(8) 0.0270(9)
F11 0.0273(9) 0.0334(9) 0.0327(9) 0.0046(8) -0.0039(7) 0.0019(8)
F12 0.0362(10) 0.0458(11) 0.0346(10) 0.0202(8) 0.0125(8) 0.0115(9)
O1 0.0351(12) 0.0328(11) 0.0235(10) 0.0024(9) 0.0000(9) 0.0128(10)
O2 0.0284(12) 0.0346(12) 0.0416(13) -0.0058(10) 0.0123(10) 0.0006(10)
O3 0.0317(11) 0.0192(10) 0.0276(10) 0.0023(8) -0.0045(9) 0.0027(9)
O4 0.0317(11) 0.0229(10) 0.0274(10) -0.0015(8) -0.0032(9) 0.0061(9)
O5 0.0274(11) 0.0251(10) 0.0305(11) 0.0002(8) -0.0010(9) 0.0119(9)
O6 0.0294(11) 0.0236(10) 0.0244(10) 0.0053(8) 0.0050(8) 0.0054(9)
O7 0.0358(12) 0.0259(11) 0.0361(12) 0.0047(9) 0.0050(9) 0.0173(10)
O8 0.0409(14) 0.0410(14) 0.0541(16) 0.0092(12) -0.0022(12) -0.0096(11)
O9 0.0573(15) 0.0295(12) 0.0349(12) 0.0056(10) -0.0082(11) 0.0182(11)
O10 0.0407(13) 0.0304(11) 0.0242(10) 0.0003(9) -0.0014(9) 0.0074(10)
O11 0.0284(11) 0.0338(11) 0.0328(11) 0.0090(9) 0.0032(9) 0.0166(9)
O12 0.0387(12) 0.0285(11) 0.0227(10) 0.0086(8) 0.0072(9) 0.0086(9)
N1 0.0210(12) 0.0172(11) 0.0233(11) 0.0019(9) 0.0047(9) 0.0049(9)
N2 0.0202(12) 0.0219(11) 0.0201(11) 0.0047(9) 0.0015(9) 0.0074(10)
N3 0.0213(12) 0.0185(11) 0.0232(11) 0.0037(9) 0.0083(9) 0.0033(9)
N4 0.0191(12) 0.0186(11) 0.0233(11) 0.0012(9) 0.0021(9) 0.0024(9)
N5 0.0204(12) 0.0245(12) 0.0224(11) 0.0088(9) 0.0063(9) 0.0076(10)
N6 0.0182(11) 0.0234(11) 0.0193(11) 0.0064(9) 0.0024(9) 0.0043(9)
N7 0.0260(13) 0.0211(11) 0.0245(12) -0.0003(9) 0.0007(10) 0.0078(10)
N8 0.0222(12) 0.0185(11) 0.0172(10) 0.0045(9) 0.0033(9) 0.0045(9)
N9 0.0208(12) 0.0177(11) 0.0221(11) 0.0002(9) 0.0070(9) 0.0009(9)
N10 0.0343(14) 0.0254(13) 0.0311(13) 0.0050(10) 0.0074(11) 0.0105(11)
N11 0.0197(12) 0.0210(11) 0.0237(12) 0.0048(9) 0.0037(9) 0.0027(9)
N12 0.0204(12) 0.0210(11) 0.0222(11) 0.0044(9) 0.0040(9) 0.0047(10)
C1 0.0214(14) 0.0258(14) 0.0222(14) -0.0011(11) 0.0054(11) 0.0004(12)
C2 0.0204(13) 0.0228(13) 0.0181(12) 0.0007(10) 0.0065(10) 0.0046(11)
C3 0.0211(14) 0.0193(13) 0.0220(13) 0.0045(10) 0.0054(11) 0.0088(11)
C4 0.0244(14) 0.0197(13) 0.0210(13) -0.0013(10) 0.0019(11) 0.0053(11)
C5 0.0287(15) 0.0224(14) 0.0309(15) 0.0038(12) 0.0034(12) 0.0138(12)
C6 0.0207(14) 0.0304(15) 0.0250(14) 0.0051(12) 0.0000(11) 0.0114(12)
C7 0.0256(15) 0.0222(14) 0.0330(15) 0.0094(12) 0.0107(12) 0.0063(12)
C8 0.0263(16) 0.0314(16) 0.0391(17) 0.0172(14) 0.0010(13) 0.0067(13)
C9 0.0315(17) 0.0315(16) 0.0319(16) 0.0104(13) -0.0043(13) -0.0009(14)
C10 0.0266(15) 0.0207(13) 0.0236(14) 0.0025(11) -0.0003(11) -0.0006(12)
C11 0.0167(13) 0.0179(12) 0.0216(13) 0.0038(10) 0.0075(10) 0.0020(10)
C12 0.0167(13) 0.0194(13) 0.0206(13) 0.0018(10) 0.0066(10) 0.0022(11)
C13 0.0249(15) 0.0229(14) 0.0255(14) -0.0015(11) 0.0028(12) 0.0054(12)
C14 0.0335(17) 0.0222(14) 0.0377(17) 0.0004(12) 0.0065(13) 0.0122(13)
C15 0.0259(15) 0.0269(15) 0.0344(16) 0.0077(12) 0.0048(12) 0.0116(13)
C16 0.0212(14) 0.0237(14) 0.0257(14) 0.0016(11) -0.0006(11) 0.0033(12)
C17 0.0296(16) 0.0247(14) 0.0308(15) 0.0114(12) 0.0107(12) 0.0110(12)
C18 0.0403(18) 0.0208(14) 0.0351(16) 0.0069(12) 0.0124(14) 0.0108(13)
C19 0.0394(18) 0.0236(14) 0.0251(15) 0.0032(12) 0.0025(13) 0.0048(13)
C20 0.0270(15) 0.0236(14) 0.0228(14) 0.0049(11) 0.0027(11) 0.0033(12)
C21 0.0156(13) 0.0220(13) 0.0226(13) 0.0082(11) 0.0057(10) 0.0028(11)
C22 0.0157(13) 0.0202(13) 0.0184(12) 0.0054(10) 0.0033(10) 0.0013(10)
C23 0.0184(13) 0.0248(14) 0.0177(12) 0.0038(11) 0.0021(10) 0.0040(11)
C24 0.0223(14) 0.0274(14) 0.0253(14) 0.0096(12) 0.0054(11) 0.0102(12)
C25 0.0262(15) 0.0224(14) 0.0280(14) 0.0026(11) 0.0062(12) 0.0075(12)
C26 0.0226(14) 0.0252(14) 0.0216(13) 0.0032(11) 0.0023(11) 0.0023(12)
C27 0.0235(14) 0.0224(13) 0.0188(13) 0.0030(11) 0.0003(11) 0.0037(11)
C28 0.0192(13) 0.0193(13) 0.0184(12) 0.0051(10) 0.0059(10) 0.0017(11)
C29 0.0211(13) 0.0170(12) 0.0196(12) 0.0044(10) 0.0053(10) 0.0047(11)
C30 0.0276(15) 0.0157(12) 0.0215(13) 0.0015(10) 0.0069(11) 0.0031(11)
C31 0.0302(15) 0.0215(13) 0.0265(14) 0.0090(11) 0.0099(12) 0.0120(12)
C32 0.0203(14) 0.0260(14) 0.0235(14) 0.0091(11) 0.0011(11) 0.0068(12)
C33 0.0212(14) 0.0268(14) 0.0245(14) 0.0028(11) 0.0059(11) 0.0036(12)
C34 0.0237(15) 0.0235(14) 0.0322(15) 0.0058(12) 0.0117(12) 0.0066(12)
C35 0.0284(15) 0.0169(13) 0.0312(15) -0.0010(11) 0.0125(12) 0.0015(12)
C36 0.0243(14) 0.0200(13) 0.0222(13) -0.0010(11) 0.0060(11) -0.0010(11)
C37 0.0181(13) 0.0203(13) 0.0245(13) 0.0035(11) 0.0096(11) 0.0014(11)
C38 0.0191(14) 0.0243(14) 0.0298(15) 0.0075(12) 0.0108(11) 0.0031(11)
C39 0.0274(16) 0.0279(15) 0.0322(16) 0.0046(13) 0.0036(13) 0.0017(13)
C40 0.0255(16) 0.0437(19) 0.0364(17) 0.0137(15) 0.0006(13) 0.0034(14)
C41 0.0306(17) 0.0378(18) 0.0423(18) 0.0158(15) 0.0112(14) 0.0162(14)
C42 0.049(2) 0.0294(16) 0.0369(18) 0.0069(14) 0.0098(15) 0.0168(15)
C43 0.0239(15) 0.0241(14) 0.0282(15) 0.0026(12) 0.0055(12) 0.0026(12)
C44 0.0297(16) 0.0195(14) 0.0392(17) 0.0051(12) 0.0122(13) 0.0035(12)
C45 0.0317(17) 0.0260(15) 0.0437(18) 0.0146(13) 0.0122(14) 0.0119(13)
C46 0.0262(15) 0.0302(15) 0.0264(15) 0.0083(12) 0.0032(12) 0.0058(13)
C47 0.0173(13) 0.0201(13) 0.0235(13) 0.0082(11) 0.0061(10) 0.0023(11)
C48 0.0170(13) 0.0240(13) 0.0220(13) 0.0093(11) 0.0046(10) 0.0038(11)
C49 0.0177(13) 0.0269(14) 0.0233(13) 0.0073(11) 0.0041(11) 0.0049(11)
C50 0.0203(14) 0.0315(15) 0.0222(14) 0.0028(12) 0.0033(11) 0.0031(12)
C51 0.0249(15) 0.0251(14) 0.0287(15) 0.0010(12) 0.0067(12) 0.0073(12)
C52 0.0232(15) 0.0256(14) 0.0284(15) 0.0065(12) 0.0047(12) 0.0069(12)
C53 0.0384(18) 0.0275(16) 0.0427(18) 0.0113(14) 0.0112(15) 0.0136(14)
C54 0.0282(15) 0.0229(14) 0.0289(15) 0.0055(12) 0.0056(12) 0.0102(12)
C55 0.058(2) 0.0391(19) 0.0376(19) 0.0061(15) 0.0163(17) 0.0236(18)
C56 0.0294(16) 0.0298(15) 0.0243(14) 0.0073(12) 0.0043(12) 0.0150(13)

loop_
_geom_bond_atom_site_label_1
_geom_bond_atom_site_label_2
_geom_bond_distance
_geom_bond_site_symmetry_2
_geom_bond_publ_flag
Ag1 N1 2.166(2) . ?
Ag1 N3 2.260(2) . ?
Ag1 N4 2.341(2) . ?
Ag1 Ag2 3.0846(3) 2_657 ?
Ag2 N2 2.141(2) . ?
Ag2 N6 2.221(2) . ?
Ag2 N5 2.357(2) . ?
Ag2 Ag1 3.0846(3) 2_657 ?
Ag3 N7 2.150(2) . ?
Ag3 N9 2.233(2) . ?
Ag3 N10 2.350(3) . ?
Ag4 N8 2.139(2) . ?
Ag4 N12 2.275(2) . ?
Ag4 N11 2.277(2) . ?
Ag4 Ag4 3.0399(4) 2_676 ?
S1 O2 1.431(2) . ?
S1 O1 1.444(2) . ?
S1 O3 1.444(2) . ?
S1 C53 1.822(3) . ?
S2 O4 1.440(2) . ?
S2 O6 1.445(2) . ?
S2 O5 1.447(2) . ?
S2 C54 1.824(3) . ?
S3 O8 1.430(2) . ?
S3 O9 1.433(2) . ?
S3 O7 1.444(2) . ?
S3 C55 1.822(4) . ?
S4 O12 1.439(2) . ?
S4 O11 1.440(2) . ?
S4 O10 1.444(2) . ?
S4 C56 1.824(3) . ?
F1 C53 1.322(4) . ?
F2 C53 1.335(4) . ?
F3 C53 1.326(4) . ?
F4 C54 1.333(3) . ?
F5 C54 1.336(3) . ?
F6 C54 1.337(3) . ?
F7 C55 1.328(4) . ?
F8 C55 1.331(4) . ?
F9 C55 1.335(4) . ?
F10 C56 1.339(3) . ?
F11 C56 1.337(3) . ?
F12 C56 1.340(3) . ?
N1 C1 1.485(3) . ?
N1 H1A 0.9000 . ?
N1 H1B 0.9000 . ?
N2 C3 1.344(3) . ?
N2 C4 1.348(3) . ?
N3 C7 1.347(4) . ?
N3 C11 1.350(3) . ?
N4 C16 1.333(4) . ?
N4 C12 1.344(3) . ?
N5 C17 1.338(4) . ?
N5 C21 1.353(3) . ?
N6 C26 1.343(4) . ?
N6 C22 1.347(3) . ?
N7 C27 1.476(3) . ?
N7 H7A 0.9000 . ?
N7 H7B 0.9000 . ?
N8 C29 1.344(3) . ?
N8 C30 1.349(3) . ?
N9 C33 1.347(4) . ?
N9 C37 1.347(3) . ?
N10 C42 1.336(4) . ?
N10 C38 1.350(4) . ?
N11 C43 1.345(4) . ?
N11 C47 1.348(3) . ?
N12 C52 1.340(4) . ?
N12 C48 1.353(3) . ?
C1 C2 1.511(4) . ?
C1 H1C 0.9700 . ?
C1 H1D 0.9700 . ?
C2 C6 1.383(4) . ?
C2 C3 1.387(4) . ?
C3 H3 0.9300 . ?
C4 C5 1.370(4) . ?
C4 H4 0.9300 . ?
C5 C6 1.385(4) . ?
C5 H5 0.9300 . ?
C6 H6 0.9300 . ?
C7 C8 1.374(4) . ?
C7 H7 0.9300 . ?
C8 C9 1.379(4) . ?
C8 H8 0.9300 . ?
C9 C10 1.384(4) . ?
C9 H9 0.9300 . ?
C10 C11 1.388(4) . ?
C10 H10 0.9300 . ?
C11 C12 1.496(4) . ?
C12 C13 1.392(4) . ?
C13 C14 1.378(4) . ?
C13 H13 0.9300 . ?
C14 C15 1.377(4) . ?
C14 H14 0.9300 . ?
C15 C16 1.384(4) . ?
C15 H15 0.9300 . ?
C16 H16 0.9300 . ?
C17 C18 1.384(4) . ?
C17 H17 0.9300 . ?
C18 C19 1.382(4) . ?
C18 H18 0.9300 . ?
C19 C20 1.378(4) . ?
C19 H19 0.9300 . ?
C20 C21 1.391(4) . ?
C20 H20 0.9300 . ?
C21 C22 1.490(4) . ?
C22 C23 1.395(4) . ?
C23 C24 1.381(4) . ?
C23 H23 0.9300 . ?
C24 C25 1.377(4) . ?
C24 H24 0.9300 . ?
C25 C26 1.378(4) . ?
C25 H25 0.9300 . ?
C26 H26 0.9300 . ?
C27 C28 1.510(4) . ?
C27 H27A 0.9700 . ?
C27 H27B 0.9700 . ?
C28 C32 1.385(4) . ?
C28 C29 1.387(4) . ?
C29 H29 0.9300 . ?
C30 C31 1.375(4) . ?
C30 H30 0.9300 . ?
C31 C32 1.377(4) . ?
C31 H31 0.9300 . ?
C32 H32 0.9300 . ?
C33 C34 1.383(4) . ?
C33 H33 0.9300 . ?
C34 C35 1.378(4) . ?
C34 H34 0.9300 . ?
C35 C36 1.384(4) . ?
C35 H35 0.9300 . ?
C36 C37 1.395(4) . ?
C36 H36 0.9300 . ?
C37 C38 1.487(4) . ?
C38 C39 1.379(4) . ?
C39 C40 1.384(5) . ?
C39 H39 0.9300 . ?
C40 C41 1.368(5) . ?
C40 H40 0.9300 . ?
C41 C42 1.376(5) . ?
C41 H41 0.9300 . ?
C42 H42 0.9300 . ?
C43 C44 1.382(4) . ?
C43 H43 0.9300 . ?
C44 C45 1.372(4) . ?
C44 H44 0.9300 . ?
C45 C46 1.384(4) . ?
C45 H45 0.9300 . ?
C46 C47 1.394(4) . ?
C46 H46 0.9300 . ?
C47 C48 1.495(4) . ?
C48 C49 1.388(4) . ?
C49 C50 1.381(4) . ?
C49 H49 0.9300 . ?
C50 C51 1.385(4) . ?
C50 H50 0.9300 . ?
C51 C52 1.381(4) . ?
C51 H51 0.9300 . ?
C52 H52 0.9300 . ?
